data_4320445
loop_
_publ_author_name
'Kin-ya Akiba'
'Ryo Nadano'
'Wataru Satoh'
'Yohsuke Yamamoto'
'Shigeru Nagase'
'Zhongping Ou'
'Xiaoyu Tan'
'Karl M. Kadish'

_publ_section_title
;
 Synthesis, Structure, Electrochemistry, and Spectroelectrochemistry of
 Hypervalent Phosphorus(V) Octaethylporphyrins and Theoretical Analysis of
 the Nature of the PO Bond in P(OEP)(CH2CH3)(O)
;
_journal_name_full 'Inorganic Chemistry'
_journal_page_first 5553
_journal_page_last 5567
_journal_paper_doi 10.1021/ic010595e
_journal_volume 40
_journal_year 2001
_chemical_formula_sum 'C39 H52 Cl2 F6 N4 P2'
_chemical_formula_weight 823.71
_space_group_IT_number 11
_symmetry_cell_setting monoclinic
_symmetry_Int_Tables_number 11
_symmetry_space_group_name_Hall '-P 2yb'
_symmetry_space_group_name_H-M 'P 1 21/m 1'
_cell_angle_alpha 90
_cell_angle_beta 100.94(1)
_cell_angle_gamma 90
_cell_formula_units_Z 2
_cell_length_a 11.584(2)
_cell_length_b 18.202(3)
_cell_length_c 9.600(2)
_cell_measurement_reflns_used 31
_cell_measurement_temperature 298
_cell_measurement_theta_max 32
_cell_measurement_theta_min 24
_cell_volume 1987.4(6)
_computing_data_reduction 'teXsan Ver. 1.11'
_computing_publication_material 'teXsan Ver. 1.11'
_computing_structure_refinement 'teXsan Ver. 1.10'
_computing_structure_solution SIR92
_diffrn_measured_fraction_theta_full 0.7836
_diffrn_measured_fraction_theta_max 0.7836
_diffrn_measurement_device 'Mac Science MXC3'
_diffrn_measurement_method theta/2theta
_diffrn_radiation_detector 'scintillation counter'
_diffrn_radiation_type 'Mo K\a'
_diffrn_radiation_wavelength 0.7107
_diffrn_reflns_av_R_equivalents 0.013
_diffrn_reflns_limit_h_max 13
_diffrn_reflns_limit_h_min -14
_diffrn_reflns_limit_k_max 1
_diffrn_reflns_limit_k_min -21
_diffrn_reflns_limit_l_max 11
_diffrn_reflns_limit_l_min 0
_diffrn_reflns_number 3918
_diffrn_reflns_theta_full 27.35
_diffrn_reflns_theta_max 27.35
_exptl_absorpt_coefficient_mu 2.57
_exptl_absorpt_correction_type none
_exptl_crystal_colour violet
_exptl_crystal_density_diffrn 1.376
_exptl_crystal_density_meas ?
_exptl_crystal_density_method 'not measured'
_exptl_crystal_description plate
_exptl_crystal_F_000 864.00
_exptl_crystal_size_max 0.55
_exptl_crystal_size_mid 0.25
_exptl_crystal_size_min 0.15
_refine_diff_density_max 0.95
_refine_diff_density_min -0.61
_refine_ls_extinction_method none
_refine_ls_goodness_of_fit_ref 1.434
_refine_ls_number_parameters 268
_refine_ls_number_reflns 1825
_refine_ls_R_factor_gt 0.0845
_refine_ls_shift/su_max 0.0091
_refine_ls_structure_factor_coef F
_refine_ls_weighting_details 'w = 1/[\s^2^(Fo) + 0.00774|Fo|^2^]'
_refine_ls_weighting_scheme calc
_refine_ls_wR_factor_ref 0.1328
_reflns_number_gt 1825
_reflns_number_total 3642
_reflns_threshold_expression F^2^>4.0\s(F^2^)
_cod_data_source_file ic010595e_10.cif
_cod_data_source_block OEPPMe2+PF6-(11a-PF6)
_cod_depositor_comments
;
The following automatic conversions were performed:

'_exptl_crystal_density_meas' value 'not measured' was changed to '?'
- the value is perceived as not measured.

Automatic conversion script
Id: cif_fix_values 3008 2015-01-20 13:52:24Z robertas 
;
_cod_original_cell_volume 1987.2(5)
_cod_original_formula_sum 'C39 H52 Cl2 F6 N4 P2 '
_cod_database_code 4320445

loop_
_symmetry_equiv_pos_as_xyz
x,y,z
-x,1/2+y,-z
-x,-y,-z
x,1/2-y,z

loop_
_atom_site_label
_atom_site_type_symbol
_atom_site_fract_x
_atom_site_fract_y
_atom_site_fract_z
_atom_site_U_iso_or_equiv
_atom_site_adp_type
_atom_site_occupancy
_atom_site_calc_flag
_atom_site_refinement_flags
_atom_site_disorder_assembly
_atom_site_disorder_group
P(1) P 0.2657(2) 0.2500 0.5096(3) 0.0228(7) Uani 1.00 d S . .
P(2) P -0.2218(3) 0.2500 0.0440(4) 0.043(1) Uani 1.00 d S . .
F(1) F -0.2211(7) 0.3359(3) 0.0443(8) 0.087(3) Uani 1.00 d . . .
F(2) F -0.109(1) 0.2500 0.158(2) 0.104(6) Uani 0.80 d SP . .
F(3) F -0.347(1) 0.2500 -0.064(2) 0.104(5) Uani 0.80 d SP . .
F(4) F -0.293(2) 0.2500 0.168(2) 0.101(6) Uani 0.80 d SP . .
F(5) F -0.149(2) 0.2500 -0.078(2) 0.103(6) Uani 0.80 d SP . .
N(1) N 0.2003(5) 0.1733(3) 0.6165(6) 0.026(2) Uani 1.00 d . . .
N(2) N 0.3312(5) 0.1732(3) 0.4015(6) 0.025(2) Uani 1.00 d . . .
C(1) C 0.1329(9) 0.2500 0.378(1) 0.030(3) Uani 1.00 d S . .
C(2) C 0.4014(9) 0.2500 0.645(1) 0.032(3) Uani 1.00 d S . .
C(3) C 0.088(1) 0.2500 0.754(1) 0.034(3) Uani 1.00 d S . .
C(4) C 0.1250(6) 0.1836(4) 0.7126(8) 0.028(2) Uani 1.00 d . . .
C(5) C 0.0994(7) 0.1133(4) 0.7701(8) 0.033(2) Uani 1.00 d . . .
C(6) C 0.1593(7) 0.0617(4) 0.7119(8) 0.028(2) Uani 1.00 d . . .
C(7) C 0.2205(6) 0.0977(4) 0.6156(7) 0.028(2) Uani 1.00 d . . .
C(8) C 0.2809(7) 0.0634(4) 0.5259(8) 0.030(2) Uani 1.00 d . . .
C(9) C 0.3329(6) 0.0986(4) 0.4250(7) 0.028(2) Uani 1.00 d . . .
C(10) C 0.3921(7) 0.0612(4) 0.3265(8) 0.031(2) Uani 1.00 d . . .
C(11) C 0.4288(7) 0.1132(5) 0.2459(8) 0.036(2) Uani 1.00 d . . .
C(12) C 0.3913(6) 0.1832(4) 0.2910(8) 0.029(2) Uani 1.00 d . . .
C(13) C 0.417(1) 0.2500 0.240(1) 0.037(3) Uani 1.00 d S . .
C(14) C 0.0241(8) 0.1036(5) 0.8816(10) 0.046(3) Uani 1.00 d . . .
C(15) C 0.0929(10) 0.1195(6) 1.032(1) 0.063(3) Uani 1.00 d . . .
C(16) C 0.1643(7) -0.0199(4) 0.7444(9) 0.038(2) Uani 1.00 d . . .
C(17) C 0.070(1) -0.0624(6) 0.648(1) 0.069(4) Uani 1.00 d . . .
C(18) C 0.4057(8) -0.0202(5) 0.3178(8) 0.039(2) Uani 1.00 d . . .
C(19) C 0.312(1) -0.0552(6) 0.218(1) 0.080(4) Uani 1.00 d . . .
C(20) C 0.4971(8) 0.1045(4) 0.1261(9) 0.042(3) Uani 1.00 d . . .
C(21) C 0.4196(10) 0.1141(6) -0.0203(10) 0.062(3) Uani 1.00 d . . .
N(1*) N 0.2003(5) 0.3267(3) 0.6165(6) 0.026(2) Uani 1.00 d . . .
N(2*) N 0.3312(5) 0.3268(3) 0.4015(6) 0.025(2) Uani 1.00 d . . .
F(1*) F -0.2211(7) 0.1641(3) 0.0443(8) 0.087(3) Uani 1.00 d . . .
C(4*) C 0.1250(6) 0.3164(4) 0.7126(8) 0.028(2) Uani 1.00 d . . .
C(12*) C 0.3913(6) 0.3168(4) 0.2910(8) 0.029(2) Uani 1.00 d . . .
C(7*) C 0.2205(6) 0.4023(4) 0.6156(7) 0.028(2) Uani 1.00 d . . .
C(9*) C 0.3329(6) 0.4014(4) 0.4250(7) 0.028(2) Uani 1.00 d . . .
C(5*) C 0.0994(7) 0.3867(4) 0.7701(8) 0.033(2) Uani 1.00 d . . .
C(11*) C 0.4288(7) 0.3868(5) 0.2459(8) 0.036(2) Uani 1.00 d . . .
C(6*) C 0.1593(7) 0.4383(4) 0.7119(8) 0.028(2) Uani 1.00 d . . .
C(8*) C 0.2809(7) 0.4366(4) 0.5259(8) 0.030(2) Uani 1.00 d . . .
C(10*) C 0.3921(7) 0.4388(4) 0.3265(8) 0.031(2) Uani 1.00 d . . .
C(14*) C 0.0241(8) 0.3964(5) 0.8816(10) 0.046(3) Uani 1.00 d . . .
C(20*) C 0.4971(8) 0.3955(4) 0.1261(9) 0.042(3) Uani 1.00 d . . .
C(16*) C 0.1643(7) 0.5199(4) 0.7444(9) 0.038(2) Uani 1.00 d . . .
C(18*) C 0.4057(8) 0.5202(5) 0.3178(8) 0.039(2) Uani 1.00 d . . .
C(15*) C 0.0929(10) 0.3805(6) 1.032(1) 0.063(3) Uani 1.00 d . . .
C(21*) C 0.4196(10) 0.3859(6) -0.0203(10) 0.062(3) Uani 1.00 d . . .
C(17*) C 0.070(1) 0.5624(6) 0.648(1) 0.069(4) Uani 1.00 d . . .
C(19*) C 0.312(1) 0.5552(6) 0.218(1) 0.080(4) Uani 1.00 d . . .

loop_
_atom_site_aniso_label
_atom_site_aniso_U_11
_atom_site_aniso_U_22
_atom_site_aniso_U_33
_atom_site_aniso_U_12
_atom_site_aniso_U_13
_atom_site_aniso_U_23
P(1) 0.025(1) 0.019(1) 0.025(1) 0.0000 0.007(1) 0.0000
P(2) 0.051(2) 0.035(2) 0.047(2) 0.0000 0.020(2) 0.0000
F(1) 0.120(6) 0.035(4) 0.108(5) 0.003(3) 0.023(5) -0.005(3)
F(2) 0.073(10) 0.11(1) 0.11(1) 0.0000 -0.026(9) 0.0000
F(3) 0.084(9) 0.09(1) 0.12(1) 0.0000 -0.046(9) 0.0000
F(4) 0.14(1) 0.09(1) 0.09(1) 0.0000 0.08(1) 0.0000
F(5) 0.15(1) 0.081(10) 0.11(1) 0.0000 0.10(1) 0.0000
N(1) 0.029(3) 0.020(4) 0.030(3) 0.000(2) 0.008(3) -0.001(2)
N(2) 0.034(3) 0.018(3) 0.026(3) -0.002(3) 0.012(3) -0.001(2)
C(1) 0.024(6) 0.030(6) 0.035(6) 0.0000 -0.002(5) 0.0000
C(2) 0.035(6) 0.033(6) 0.031(6) 0.0000 0.009(5) 0.0000
C(3) 0.044(7) 0.035(7) 0.031(6) 0.0000 0.025(5) 0.0000
C(4) 0.026(4) 0.032(5) 0.027(4) -0.002(3) 0.009(3) 0.000(3)
C(5) 0.035(4) 0.030(4) 0.037(4) -0.008(4) 0.015(4) 0.008(3)
C(6) 0.037(4) 0.021(4) 0.026(4) -0.003(3) 0.007(3) 0.004(3)
C(7) 0.030(4) 0.029(5) 0.024(4) -0.001(3) 0.005(3) 0.000(3)
C(8) 0.041(5) 0.017(4) 0.034(4) 0.003(3) 0.009(3) 0.003(3)
C(9) 0.035(4) 0.024(4) 0.026(4) 0.004(3) 0.004(3) -0.004(3)
C(10) 0.034(4) 0.030(5) 0.030(4) -0.001(3) 0.011(3) -0.009(3)
C(11) 0.041(5) 0.034(5) 0.035(4) 0.004(4) 0.016(4) -0.002(4)
C(12) 0.034(4) 0.027(4) 0.031(4) 0.002(3) 0.015(3) -0.004(3)
C(13) 0.042(7) 0.030(7) 0.047(7) 0.0000 0.029(6) 0.0000
C(14) 0.059(6) 0.030(5) 0.061(6) -0.005(4) 0.044(5) 0.002(4)
C(15) 0.073(7) 0.072(7) 0.051(6) 0.010(6) 0.027(5) 0.016(5)
C(16) 0.044(5) 0.027(5) 0.046(5) 0.007(4) 0.014(4) 0.010(4)
C(17) 0.099(9) 0.026(6) 0.085(8) -0.012(5) 0.028(7) 0.009(5)
C(18) 0.059(6) 0.025(5) 0.036(4) 0.011(4) 0.016(4) -0.004(3)
C(19) 0.112(10) 0.040(7) 0.075(8) -0.014(6) -0.017(7) -0.021(5)
C(20) 0.052(5) 0.031(5) 0.052(5) 0.001(4) 0.033(4) -0.008(4)
C(21) 0.080(7) 0.073(7) 0.038(5) 0.005(6) 0.023(5) -0.012(5)
N(1*) 0.029(3) 0.020(4) 0.030(3) 0.000(2) 0.008(3) 0.001(2)
N(2*) 0.034(3) 0.018(3) 0.026(3) 0.002(3) 0.012(3) 0.001(2)
F(1*) 0.120(6) 0.035(4) 0.108(5) -0.003(3) 0.023(5) 0.005(3)
C(4*) 0.026(4) 0.032(5) 0.027(4) 0.002(3) 0.009(3) 0.000(3)
C(12*) 0.034(4) 0.027(4) 0.031(4) -0.002(3) 0.015(3) 0.004(3)
C(7*) 0.030(4) 0.029(5) 0.024(4) 0.001(3) 0.005(3) 0.000(3)
C(9*) 0.035(4) 0.024(4) 0.026(4) -0.004(3) 0.004(3) 0.004(3)
C(5*) 0.035(4) 0.030(4) 0.037(4) 0.008(4) 0.015(4) -0.008(3)
C(11*) 0.041(5) 0.034(5) 0.035(4) -0.004(4) 0.016(4) 0.002(4)
C(6*) 0.037(4) 0.021(4) 0.026(4) 0.003(3) 0.007(3) -0.004(3)
C(8*) 0.041(5) 0.017(4) 0.034(4) -0.003(3) 0.009(3) -0.003(3)
C(10*) 0.034(4) 0.030(5) 0.030(4) 0.001(3) 0.011(3) 0.009(3)
C(14*) 0.059(6) 0.030(5) 0.061(6) 0.005(4) 0.044(5) -0.002(4)
C(20*) 0.052(5) 0.031(5) 0.052(5) -0.001(4) 0.033(4) 0.008(4)
C(16*) 0.044(5) 0.027(5) 0.046(5) -0.007(4) 0.014(4) -0.010(4)
C(18*) 0.059(6) 0.025(5) 0.036(4) -0.011(4) 0.016(4) 0.004(3)
C(15*) 0.073(7) 0.072(7) 0.051(6) -0.010(6) 0.027(5) -0.016(5)
C(21*) 0.080(7) 0.073(7) 0.038(5) -0.005(6) 0.023(5) 0.012(5)
C(17*) 0.099(9) 0.026(6) 0.085(8) 0.012(5) 0.028(7) -0.009(5)
C(19*) 0.112(10) 0.040(7) 0.075(8) 0.014(6) -0.017(7) 0.021(5)

loop_
_atom_type_symbol
_atom_type_description
_atom_type_scat_dispersion_real
_atom_type_scat_dispersion_imag
_atom_type_scat_source
C C 0.003 0.002
;International Tables for Crystallography
(1992, Vol. C, Tables 4.2.6.8 and 6.1.1.1)
;
H H 0.000 0.000
;International Tables for Crystallography
(1992, Vol. C, Table 6.1.1.2)
;
N N 0.006 0.003
;International Tables for Crystallography
(1992, Vol. C, Tables 4.2.6.8 and 6.1.1.1)
;
F F 0.017 0.010
;International Tables for Crystallography
(1992, Vol. C, Tables 4.2.6.8 and 6.1.1.1)
;
P P 0.102 0.094
;International Tables for Crystallography
(1992, Vol. C, Tables 4.2.6.8 and 6.1.1.1)
;
Cl Cl 0.148 0.159
;International Tables for Crystallography
(1992, Vol. C, Tables 4.2.6.8 and 6.1.1.1)
;

loop_
_geom_angle_atom_site_label_1
_geom_angle_atom_site_label_2
_geom_angle_atom_site_label_3
_geom_angle
_geom_angle_site_symmetry_1
_geom_angle_site_symmetry_2
_geom_angle_site_symmetry_3
_geom_angle_publ_flag
N(1) P(1) N(1) 90.4(3) . . 4_555 yes
N(1) P(1) N(2) 89.8(2) . . . yes
N(1) P(1) N(2) 179.8(3) . . 4_555 yes
N(1) P(1) C(1) 90.2(3) . . . yes
N(1) P(1) C(2) 89.6(3) . . . yes
N(1) P(1) N(2) 179.8(3) 4_555 . . yes
N(1) P(1) N(2) 89.8(2) 4_555 . 4_555 yes
N(1) P(1) C(1) 90.2(3) 4_555 . . yes
N(1) P(1) C(2) 89.6(3) 4_555 . . yes
N(2) P(1) N(2) 90.0(3) . . 4_555 yes
N(2) P(1) C(1) 89.6(3) . . . yes
N(2) P(1) C(2) 90.5(3) . . . yes
N(2) P(1) C(1) 89.6(3) 4_555 . . yes
N(2) P(1) C(2) 90.5(3) 4_555 . . yes
C(1) P(1) C(2) 179.8(5) . . . yes
F(1) P(2) F(1) 179.3(6) . . 4_555 yes
F(1) P(2) F(2) 89.7(3) . . . yes
F(1) P(2) F(3) 90.3(3) . . . yes
F(1) P(2) F(4) 90.1(3) . . . yes
F(1) P(2) F(5) 89.9(3) . . . yes
F(1) P(2) F(6) 90.3(3) . . . yes
F(1) P(2) F(7) 89.9(3) . . . yes
F(1) P(2) F(8) 89.7(3) . . . yes
F(1) P(2) F(9) 90.0(3) . . . yes
F(1) P(2) F(2) 89.7(3) 4_555 . . yes
F(1) P(2) F(3) 90.3(3) 4_555 . . yes
F(1) P(2) F(4) 90.1(3) 4_555 . . yes
F(1) P(2) F(5) 89.9(3) 4_555 . . yes
F(1) P(2) F(6) 90.3(3) 4_555 . . yes
F(1) P(2) F(7) 89.9(3) 4_555 . . yes
F(1) P(2) F(8) 89.7(3) 4_555 . . yes
F(1) P(2) F(9) 90.0(3) 4_555 . . yes
F(2) P(2) F(3) 175(1) . . . yes
F(2) P(2) F(4) 87(1) . . . yes
F(2) P(2) F(5) 91(1) . . . yes
F(2) P(2) F(6) 134(3) . . . yes
F(2) P(2) F(7) 34(2) . . . yes
F(2) P(2) F(8) 38(1) . . . yes
F(2) P(2) F(9) 123(1) . . . yes
F(3) P(2) F(4) 87.4(9) . . . yes
F(3) P(2) F(5) 93(1) . . . yes
F(3) P(2) F(6) 40(2) . . . yes
F(3) P(2) F(7) 140(2) . . . yes
F(3) P(2) F(8) 146(2) . . . yes
F(3) P(2) F(9) 61(1) . . . yes
F(4) P(2) F(5) 179(1) . . . yes
F(4) P(2) F(6) 46(3) . . . yes
F(4) P(2) F(7) 52(2) . . . yes
F(4) P(2) F(8) 126(2) . . . yes
F(4) P(2) F(9) 149(1) . . . yes
F(5) P(2) F(6) 133(3) . . . yes
F(5) P(2) F(7) 126(2) . . . yes
F(5) P(2) F(8) 53(2) . . . yes
F(5) P(2) F(9) 31(1) . . . yes
F(6) P(2) F(7) 99(4) . . . yes
F(6) P(2) F(8) 172(3) . . . yes
F(6) P(2) F(9) 102(3) . . . yes
F(7) P(2) F(8) 73(3) . . . yes
F(7) P(2) F(9) 158(2) . . . yes
F(8) P(2) F(9) 84(2) . . . yes
P(2) F(2) F(7) 78(4) . . . yes
P(2) F(2) F(8) 74(2) . . . yes
F(7) F(2) F(8) 152(5) . . . yes
P(2) F(3) F(6) 61(3) . . . yes
P(2) F(3) F(9) 55(1) . . . yes
F(6) F(3) F(9) 117(4) . . . yes
P(2) F(4) F(6) 61(2) . . . yes
P(2) F(4) F(7) 66(2) . . . yes
F(6) F(4) F(7) 127(4) . . . yes
P(2) F(5) F(8) 64(2) . . . yes
P(2) F(5) F(9) 70(4) . . . yes
F(8) F(5) F(9) 134(4) . . . yes
P(2) F(6) F(3) 77(4) . . . yes
P(2) F(6) F(4) 71(3) . . . yes
F(3) F(6) F(4) 149(6) . . . yes
P(2) F(7) F(2) 66(3) . . . yes
P(2) F(7) F(4) 61(2) . . . yes
F(2) F(7) F(4) 127(5) . . . yes
P(2) F(8) F(2) 67(2) . . . yes
P(2) F(8) F(5) 61(1) . . . yes
F(2) F(8) F(5) 129(4) . . . yes
P(2) F(9) F(3) 62(2) . . . yes
P(2) F(9) F(5) 78(4) . . . yes
F(3) F(9) F(5) 140(5) . . . yes
P(1) N(1) C(4) 126.8(5) . . . yes
P(1) N(1) C(7) 127.9(5) . . . yes
C(4) N(1) C(7) 105.3(6) . . . yes
P(1) N(2) C(9) 127.3(5) . . . yes
P(1) N(2) C(12) 127.4(5) . . . yes
C(9) N(2) C(12) 105.2(6) . . . yes
C(4) C(3) C(4) 124.5(10) . . 4_555 yes
N(1) C(4) C(3) 125.4(7) . . . yes
N(1) C(4) C(5) 109.3(6) . . . yes
C(3) C(4) C(5) 125.1(7) . . . yes
C(4) C(5) C(6) 107.4(6) . . . yes
C(4) C(5) C(14) 124.1(7) . . . yes
C(6) C(5) C(14) 128.4(7) . . . yes
C(5) C(6) C(7) 107.8(7) . . . yes
C(5) C(6) C(16) 126.8(7) . . . yes
C(7) C(6) C(16) 125.3(7) . . . yes
N(1) C(7) C(6) 110.1(6) . . . yes
N(1) C(7) C(8) 124.3(7) . . . yes
C(6) C(7) C(8) 125.3(7) . . . yes
C(7) C(8) C(9) 124.9(7) . . . yes
N(2) C(9) C(8) 125.1(6) . . . yes
N(2) C(9) C(10) 110.7(6) . . . yes
C(8) C(9) C(10) 124.2(7) . . . yes
C(9) C(10) C(11) 106.6(7) . . . yes
C(9) C(10) C(18) 125.1(7) . . . yes
C(11) C(10) C(18) 128.3(7) . . . yes
C(10) C(11) C(12) 107.8(6) . . . yes
C(10) C(11) C(20) 128.9(7) . . . yes
C(12) C(11) C(20) 123.3(7) . . . yes
N(2) C(12) C(11) 109.7(6) . . . yes
N(2) C(12) C(13) 124.5(7) . . . yes
C(11) C(12) C(13) 125.7(7) . . . yes
C(12) C(13) C(12) 126.1(10) . . 4_555 yes
C(5) C(14) C(15) 112.2(7) . . . yes
C(6) C(16) C(17) 112.4(7) . . . yes
C(10) C(18) C(19) 113.6(8) . . . yes
C(11) C(20) C(21) 112.6(7) . . . yes
Cl(1) C(22) Cl(1) 103(1) . . 4_555 yes

loop_
_geom_bond_atom_site_label_1
_geom_bond_atom_site_label_2
_geom_bond_distance
_geom_bond_site_symmetry_1
_geom_bond_site_symmetry_2
_geom_bond_publ_flag
Cl(1) C(22) 1.79(1) . . yes
P(1) N(1) 1.967(6) . . yes
P(1) N(1) 1.967(6) . 4_555 yes
P(1) N(2) 1.976(6) . . yes
P(1) N(2) 1.976(6) . 4_555 yes
P(1) C(1) 1.80(1) . . yes
P(1) C(2) 1.84(1) . . yes
P(2) F(1) 1.563(6) . . yes
P(2) F(1) 1.563(6) . 4_555 yes
P(2) F(2) 1.54(1) . . yes
P(2) F(3) 1.61(1) . . yes
P(2) F(4) 1.57(1) . . yes
P(2) F(5) 1.57(1) . . yes
P(2) F(6) 1.45(6) . . yes
P(2) F(7) 1.65(6) . . yes
P(2) F(8) 1.61(5) . . yes
P(2) F(9) 1.51(6) . . yes
F(2) F(7) 0.96(6) . . yes
F(2) F(8) 1.04(5) . . yes
F(3) F(6) 1.07(7) . . yes
F(3) F(9) 1.60(5) . . yes
F(4) F(6) 1.21(8) . . yes
F(4) F(7) 1.43(7) . . yes
F(5) F(8) 1.42(5) . . yes
F(5) F(9) 0.84(4) . . yes
N(1) C(4) 1.398(9) . . yes
N(1) C(7) 1.396(9) . . yes
N(2) C(9) 1.376(9) . . yes
N(2) C(12) 1.386(9) . . yes
C(3) C(4) 1.365(9) . . yes
C(3) C(4) 1.365(9) . 4_555 yes
C(4) C(5) 1.45(1) . . yes
C(5) C(6) 1.35(1) . . yes
C(5) C(14) 1.51(1) . . yes
C(6) C(7) 1.427(10) . . yes
C(6) C(16) 1.52(1) . . yes
C(7) C(8) 1.36(1) . . yes
C(8) C(9) 1.39(1) . . yes
C(9) C(10) 1.441(10) . . yes
C(10) C(11) 1.34(1) . . yes
C(10) C(18) 1.49(1) . . yes
C(11) C(12) 1.44(1) . . yes
C(11) C(20) 1.52(1) . . yes
C(12) C(13) 1.363(9) . . yes
C(14) C(15) 1.54(1) . . yes
C(16) C(17) 1.51(1) . . yes
C(18) C(19) 1.45(1) . . yes
C(20) C(21) 1.53(1) . . yes

loop_
_geom_contact_atom_site_label_1
_geom_contact_atom_site_label_2
_geom_contact_distance
_geom_contact_site_symmetry_1
_geom_contact_site_symmetry_2
_geom_contact_publ_flag
Cl(1) Cl(1) 2.80(1) . 4_555 ?
Cl(1) F(4) 3.41(1) . . ?
Cl(1) C(19) 3.55(1) . 2_556 ?
F(1) C(19) 3.22(1) . 2_555 ?
F(1) C(16) 3.31(1) . 2_556 ?
F(2) C(1) 3.17(2) . . ?
F(4) C(22) 3.39(4) . . ?
F(4) C(13) 3.56(2) . 1_455 ?
F(4) C(20) 3.57(1) . 1_455 ?
F(4) C(20) 3.57(1) . 4_455 ?
F(5) C(14) 3.40(1) . 1_554 ?
F(5) C(14) 3.40(1) . 4_554 ?
F(5) C(3) 3.44(2) . 1_554 ?
F(6) C(20) 3.37(4) . 1_455 ?
F(6) C(20) 3.37(4) . 4_455 ?
F(6) C(13) 3.59(7) . 1_455 ?
F(7) C(22) 3.11(7) . . ?
F(7) C(1) 3.54(7) . . ?
F(8) C(15) 3.16(3) . 1_554 ?
F(8) C(15) 3.16(3) . 4_554 ?
F(8) C(14) 3.51(4) . 1_554 ?
F(8) C(14) 3.51(4) . 4_554 ?
F(8) C(1) 3.54(5) . . ?
F(9) C(22) 3.49(7) . 1_554 ?

loop_
_geom_torsion_atom_site_label_1
_geom_torsion_atom_site_label_2
_geom_torsion_atom_site_label_3
_geom_torsion_atom_site_label_4
_geom_torsion
_geom_torsion_site_symmetry_1
_geom_torsion_site_symmetry_2
_geom_torsion_site_symmetry_3
_geom_torsion_site_symmetry_4
_geom_torsion_publ_flag
P(1) N(1) C(4) C(3) -3(1) . . . . yes
P(1) N(1) C(4) C(5) -178.9(5) . . . . yes
P(1) N(1) C(7) C(6) 178.0(5) . . . . yes
P(1) N(1) C(7) C(8) -7(1) . . . . yes
P(1) N(1) C(4) C(3) 3(1) . 4_555 4_555 . yes
P(1) N(1) C(4) C(5) 178.9(5) . 4_555 4_555 4_555 yes
P(1) N(1) C(7) C(6) -178.0(5) . 4_555 4_555 4_555 yes
P(1) N(1) C(7) C(8) 7(1) . 4_555 4_555 4_555 yes
P(1) N(2) C(9) C(8) 4(1) . . . . yes
P(1) N(2) C(9) C(10) -178.0(5) . . . . yes
P(1) N(2) C(12) C(11) 177.3(5) . . . . yes
P(1) N(2) C(12) C(13) 1(1) . . . . yes
P(1) N(2) C(9) C(8) -4(1) . 4_555 4_555 4_555 yes
P(1) N(2) C(9) C(10) 178.0(5) . 4_555 4_555 4_555 yes
P(1) N(2) C(12) C(11) -177.3(5) . 4_555 4_555 4_555 yes
P(1) N(2) C(12) C(13) -1(1) . 4_555 4_555 . yes
P(2) F(2) F(7) F(4) 0.0000(1) . . . . yes
P(2) F(2) F(8) F(5) 0.0000(2) . . . . yes
P(2) F(3) F(6) F(4) 0.0000(2) . . . . yes
P(2) F(3) F(9) F(5) 0.0000(1) . . . . yes
P(2) F(4) F(6) F(3) 0.0000(1) . . . . yes
P(2) F(4) F(7) F(2) 0.0000(2) . . . . yes
P(2) F(5) F(8) F(2) 0.0000(1) . . . . yes
P(2) F(5) F(9) F(3) 0.0000(2) . . . . yes
P(2) F(6) F(3) F(9) 0.0000(4) . . . . yes
P(2) F(6) F(4) F(7) 0.0000(2) . . . . yes
P(2) F(7) F(2) F(8) 0.0000(2) . . . . yes
P(2) F(7) F(4) F(6) 0.0 . . . . yes
P(2) F(8) F(2) F(7) 0.0 . . . . yes
P(2) F(8) F(5) F(9) 0.0000(1) . . . . yes
P(2) F(9) F(3) F(6) 0.0000(3) . . . . yes
P(2) F(9) F(5) F(8) 0.0000(1) . . . . yes
F(1) P(2) F(2) F(7) 90.2(3) . . . . yes
F(1) P(2) F(2) F(8) -89.8(3) . . . . yes
F(1) P(2) F(3) F(6) -90.1(3) . . . . yes
F(1) P(2) F(3) F(9) 89.9(3) . . . . yes
F(1) P(2) F(4) F(6) 90.3(3) . . . . yes
F(1) P(2) F(4) F(7) -89.7(3) . . . . yes
F(1) P(2) F(5) F(8) 89.7(3) . . . . yes
F(1) P(2) F(5) F(9) -90.3(3) . . . . yes
F(1) P(2) F(6) F(3) 90.1(3) . . . . yes
F(1) P(2) F(6) F(4) -89.9(3) . . . . yes
F(1) P(2) F(7) F(2) -89.7(3) . . . . yes
F(1) P(2) F(7) F(4) 90.3(3) . . . . yes
F(1) P(2) F(8) F(2) 89.9(3) . . . . yes
F(1) P(2) F(8) F(5) -90.1(3) . . . . yes
F(1) P(2) F(9) F(3) -90.3(3) . . . . yes
F(1) P(2) F(9) F(5) 89.7(3) . . . . yes
F(2) P(2) F(3) F(6) 0.0000(2) . . . . yes
F(2) P(2) F(3) F(9) 180.0000(2) . . . . yes
F(2) P(2) F(4) F(6) 180.0 . . . . yes
F(2) P(2) F(4) F(7) 0.0000(1) . . . . yes
F(2) P(2) F(5) F(8) 0.0000(1) . . . . yes
F(2) P(2) F(5) F(9) 180.0000(1) . . . . yes
F(2) P(2) F(6) F(3) 180.0000(2) . . . . yes
F(2) P(2) F(6) F(4) 0.0000(3) . . . . yes
F(2) P(2) F(7) F(4) 180.0 . . . . yes
F(2) P(2) F(8) F(5) 180.0000(2) . . . . yes
F(2) P(2) F(9) F(3) 180.0000(3) . . . . yes
F(2) P(2) F(9) F(5) 0.0000(1) . . . . yes
F(2) F(7) P(2) F(3) 180.0000(1) . . . . yes
F(2) F(7) P(2) F(4) 180.0 . . . . yes
F(2) F(7) P(2) F(5) 0.0000(2) . . . . yes
F(2) F(7) P(2) F(6) 180.0000(3) . . . . yes
F(2) F(7) P(2) F(8) 0.0000(1) . . . . yes
F(2) F(7) P(2) F(9) 0.0000(1) . . . . yes
F(2) F(7) F(4) F(6) 0.0000(2) . . . . yes
F(2) F(8) P(2) F(3) 180.0000(3) . . . . yes
F(2) F(8) P(2) F(4) 0.0000(2) . . . . yes
F(2) F(8) P(2) F(5) 180.0000(2) . . . . yes
F(2) F(8) P(2) F(6) 0.0000(1) . . . . yes
F(2) F(8) P(2) F(7) 0.0000(2) . . . . yes
F(2) F(8) P(2) F(9) 180.0000(1) . . . . yes
F(2) F(8) F(5) F(9) 0.0 . . . . yes
F(3) P(2) F(2) F(7) 0.0000(2) . . . . yes
F(3) P(2) F(2) F(8) 180.0000(1) . . . . yes
F(3) P(2) F(4) F(6) 0.0 . . . . yes
F(3) P(2) F(4) F(7) 180.0000(1) . . . . yes
F(3) P(2) F(5) F(8) 180.0000(1) . . . . yes
F(3) P(2) F(5) F(9) 0.0000(1) . . . . yes
F(3) P(2) F(6) F(4) 180.0000(3) . . . . yes
F(3) P(2) F(7) F(4) 0.0000(2) . . . . yes
F(3) P(2) F(8) F(5) 0.0000(1) . . . . yes
F(3) P(2) F(9) F(5) 180.0 . . . . yes
F(3) F(6) P(2) F(4) 180.0000(3) . . . . yes
F(3) F(6) P(2) F(5) 0.0000(1) . . . . yes
F(3) F(6) P(2) F(7) 180.0 . . . . yes
F(3) F(6) P(2) F(8) 180.0000(1) . . . . yes
F(3) F(6) P(2) F(9) 0.0000(3) . . . . yes
F(3) F(6) F(4) F(7) 0.0000(1) . . . . yes
F(3) F(9) P(2) F(4) 0.0000(1) . . . . yes
F(3) F(9) P(2) F(5) 180.0000(1) . . . . yes
F(3) F(9) P(2) F(6) 0.0000(1) . . . . yes
F(3) F(9) P(2) F(7) 180.0 . . . . yes
F(3) F(9) P(2) F(8) 180.0000(1) . . . . yes
F(3) F(9) F(5) F(8) 0.0 . . . . yes
F(4) P(2) F(2) F(7) 0.0000(1) . . . . yes
F(4) P(2) F(2) F(8) 180.0 . . . . yes
F(4) P(2) F(3) F(6) 0.0000(4) . . . . yes
F(4) P(2) F(3) F(9) 180.0 . . . . yes
F(4) P(2) F(5) F(8) 0.0000(1) . . . . yes
F(4) P(2) F(5) F(9) 180.0000(1) . . . . yes
F(4) P(2) F(8) F(5) 180.0000(4) . . . . yes
F(4) P(2) F(9) F(5) 180.0000(1) . . . . yes
F(4) F(6) P(2) F(5) 180.0000(2) . . . . yes
F(4) F(6) P(2) F(7) 0.0 . . . . yes
F(4) F(6) P(2) F(8) 0.0000(2) . . . . yes
F(4) F(6) P(2) F(9) 180.0000(1) . . . . yes
F(4) F(6) F(3) F(9) 0.0000(2) . . . . yes
F(4) F(7) P(2) F(5) 180.0000(2) . . . . yes
F(4) F(7) P(2) F(6) 0.0 . . . . yes
F(4) F(7) P(2) F(8) 180.0 . . . . yes
F(4) F(7) P(2) F(9) 180.0 . . . . yes
F(4) F(7) F(2) F(8) 0.0000(4) . . . . yes
F(5) P(2) F(2) F(7) 180.0000(1) . . . . yes
F(5) P(2) F(2) F(8) 0.0000(1) . . . . yes
F(5) P(2) F(3) F(6) 180.0 . . . . yes
F(5) P(2) F(3) F(9) 0.0000(2) . . . . yes
F(5) P(2) F(4) F(6) 180.0000(1) . . . . yes
F(5) P(2) F(4) F(7) 0.0 . . . . yes
F(5) F(8) P(2) F(6) 180.0 . . . . yes
F(5) F(8) P(2) F(7) 180.0000(3) . . . . yes
F(5) F(8) P(2) F(9) 0.0 . . . . yes
F(5) F(8) F(2) F(7) 0.0000(1) . . . . yes
F(5) F(9) P(2) F(6) 180.0 . . . . yes
F(5) F(9) P(2) F(7) 0.0 . . . . yes
F(5) F(9) P(2) F(8) 0.0000(1) . . . . yes
F(5) F(9) F(3) F(6) 0.0000(1) . . . . yes
F(6) P(2) F(2) F(7) 0.0000(1) . . . . yes
F(6) P(2) F(2) F(8) 180.0 . . . . yes
F(6) P(2) F(3) F(9) 180.0000(1) . . . . yes
F(6) P(2) F(4) F(7) 180.0000(1) . . . . yes
F(6) P(2) F(5) F(8) 180.0000(1) . . . . yes
F(6) P(2) F(5) F(9) 0.0 . . . . yes
F(6) F(3) P(2) F(7) 0.0 . . . . yes
F(6) F(3) P(2) F(8) 180.0000(1) . . . . yes
F(6) F(3) P(2) F(9) 180.0000(1) . . . . yes
F(6) F(4) P(2) F(7) 180.0000(1) . . . . yes
F(6) F(4) P(2) F(8) 180.0000(3) . . . . yes
F(6) F(4) P(2) F(9) 0.0000(1) . . . . yes
F(7) P(2) F(2) F(8) 180.0000(1) . . . . yes
F(7) P(2) F(3) F(9) 180.0000(2) . . . . yes
F(7) P(2) F(5) F(8) 0.0000(4) . . . . yes
F(7) P(2) F(5) F(9) 180.0 . . . . yes
F(7) F(2) P(2) F(8) 180.0000(1) . . . . yes
F(7) F(2) P(2) F(9) 180.0000(2) . . . . yes
F(7) F(4) P(2) F(8) 0.0000(2) . . . . yes
F(7) F(4) P(2) F(9) 180.0000(1) . . . . yes
F(8) P(2) F(3) F(9) 0.0000(1) . . . . yes
F(8) P(2) F(5) F(9) 180.0000(1) . . . . yes
F(8) F(2) P(2) F(9) 0.0000(1) . . . . yes
F(8) F(5) P(2) F(9) 180.0000(2) . . . . yes
N(1) P(1) N(1) C(4) -7.2(7) . . 4_555 4_555 yes
N(1) P(1) N(1) C(7) 171.4(5) . . 4_555 4_555 yes
N(1) P(1) N(2) C(9) -7.2(6) . . . . yes
N(1) P(1) N(2) C(12) 176.8(6) . . . . yes
N(1) P(1) N(2) C(9) 151(70) . . 4_555 4_555 yes
N(1) P(1) N(2) C(12) -32(70) . . 4_555 4_555 yes
N(1) C(4) C(3) C(4) -4(1) . . . 4_555 yes
N(1) C(4) C(5) C(6) 0.9(9) . . . . yes
N(1) C(4) C(5) C(14) 177.7(7) . . . . yes
N(1) C(7) C(6) C(5) 1.4(9) . . . . yes
N(1) C(7) C(6) C(16) -177.2(7) . . . . yes
N(1) C(7) C(8) C(9) 1(1) . . . . yes
N(2) P(1) N(1) C(4) -172.7(6) . . . . yes
N(2) P(1) N(1) C(7) 8.7(6) . . . . yes
N(2) P(1) N(1) C(4) 137(70) . . 4_555 4_555 yes
N(2) P(1) N(1) C(7) -44(70) . . 4_555 4_555 yes
N(2) P(1) N(2) C(9) -172.9(5) . . 4_555 4_555 yes
N(2) P(1) N(2) C(12) 3.0(8) . . 4_555 4_555 yes
N(2) C(9) C(8) C(7) 0(1) . . . . yes
N(2) C(9) C(10) C(11) 1.5(9) . . . . yes
N(2) C(9) C(10) C(18) -177.3(7) . . . . yes
N(2) C(12) C(11) C(10) 0.3(9) . . . . yes
N(2) C(12) C(11) C(20) 179.9(7) . . . . yes
N(2) C(12) C(13) C(12) 2(1) . . . 4_555 yes
C(1) P(1) N(1) C(4) -83.1(6) . . . . yes
C(1) P(1) N(1) C(7) 98.4(7) . . . . yes
C(1) P(1) N(1) C(4) 83.1(6) . . 4_555 4_555 yes
C(1) P(1) N(1) C(7) -98.4(7) . . 4_555 4_555 yes
C(1) P(1) N(2) C(9) -97.4(6) . . . . yes
C(1) P(1) N(2) C(12) 86.6(7) . . . . yes
C(1) P(1) N(2) C(9) 97.4(6) . . 4_555 4_555 yes
C(1) P(1) N(2) C(12) -86.6(7) . . 4_555 4_555 yes
C(2) P(1) N(1) C(4) 96.8(6) . . . . yes
C(2) P(1) N(1) C(7) -81.8(6) . . . . yes
C(2) P(1) N(1) C(4) -96.8(6) . . 4_555 4_555 yes
C(2) P(1) N(1) C(7) 81.8(6) . . 4_555 4_555 yes
C(2) P(1) N(2) C(9) 82.4(6) . . . . yes
C(2) P(1) N(2) C(12) -93.6(7) . . . . yes
C(2) P(1) N(2) C(9) -82.4(6) . . 4_555 4_555 yes
C(2) P(1) N(2) C(12) 93.6(7) . . 4_555 4_555 yes
C(3) C(4) N(1) C(7) 175.7(9) . . . . yes
C(3) C(4) C(5) C(6) -174.9(9) . . . . yes
C(3) C(4) C(5) C(14) 1(1) . . . . yes
C(3) C(4) N(1) C(7) -175.7(9) . 4_555 4_555 4_555 yes
C(3) C(4) C(5) C(6) 174.9(9) . 4_555 4_555 4_555 yes
C(3) C(4) C(5) C(14) -1(1) . 4_555 4_555 4_555 yes
C(4) N(1) C(7) C(6) -0.8(8) . . . . yes
C(4) N(1) C(7) C(8) 173.7(7) . . . . yes
C(4) C(3) C(4) C(5) -170.9(7) . . 4_555 4_555 yes
C(4) C(5) C(6) C(7) -1.4(9) . . . . yes
C(4) C(5) C(6) C(16) 177.2(7) . . . . yes
C(4) C(5) C(14) C(15) -80(1) . . . . yes
C(5) C(4) N(1) C(7) -0.1(8) . . . . yes
C(5) C(6) C(7) C(8) -173.0(7) . . . . yes
C(5) C(6) C(16) C(17) 90(1) . . . . yes
C(6) C(5) C(14) C(15) 95(1) . . . . yes
C(6) C(7) C(8) C(9) 174.9(7) . . . . yes
C(7) C(6) C(5) C(14) -177.9(8) . . . . yes
C(7) C(6) C(16) C(17) -90.7(10) . . . . yes
C(7) C(8) C(9) C(10) -177.1(7) . . . . yes
C(8) C(7) C(6) C(16) 8(1) . . . . yes
C(8) C(9) N(2) C(12) -179.0(7) . . . . yes
C(8) C(9) C(10) C(11) 179.2(7) . . . . yes
C(8) C(9) C(10) C(18) 0(1) . . . . yes
C(9) N(2) C(12) C(11) 0.6(8) . . . . yes
C(9) N(2) C(12) C(13) -175.5(9) . . . . yes
C(9) C(10) C(11) C(12) -1.0(9) . . . . yes
C(9) C(10) C(11) C(20) 179.4(8) . . . . yes
C(9) C(10) C(18) C(19) 91(1) . . . . yes
C(10) C(9) N(2) C(12) -1.3(8) . . . . yes
C(10) C(11) C(12) C(13) 176.3(10) . . . . yes
C(10) C(11) C(20) C(21) 104(1) . . . . yes
C(11) C(10) C(18) C(19) -86(1) . . . . yes
C(11) C(12) C(13) C(12) -173.4(8) . . . 4_555 yes
C(12) C(11) C(10) C(18) 177.7(8) . . . . yes
C(12) C(11) C(20) C(21) -75(1) . . . . yes
C(13) C(12) C(11) C(20) -4(1) . . . . yes
C(13) C(12) C(11) C(20) 4(1) . 4_555 4_555 4_555 yes
C(14) C(5) C(6) C(16) 0(1) . . . . yes
C(18) C(10) C(11) C(20) -1(1) . . . . yes
C(18) C(10) C(11) C(20) -1(1) . . . . yes
